data_2019373
loop_
_publ_author_name
'H\"utzler, Wilhelm Maximilian'
'Egert, Ernst'

_publ_section_title
;
 N---H&#x00B7;&#x00B7;&#x00B7;S and N---H&#x00B7;&#x00B7;&#x00B7;O
 hydrogen bonds: `pure' and `mixed' <i>R</i>^2^~2~(8) patterns in the
 crystal structures of eight 2-thiouracil derivatives
;
_journal_coeditor_code EG3147
_journal_issue 2
_journal_name_full 'Acta Crystallographica Section C'
_journal_page_first 241
_journal_page_last 249
_journal_paper_doi 10.1107/S2053229614001387
_journal_volume 70
_journal_year 2014
_chemical_formula_iupac 'C5 H6 N2 O2 S'
_chemical_formula_moiety 'C5 H6 N2 O2 S'
_chemical_formula_sum 'C5 H6 N2 O2 S'
_chemical_formula_weight 158.18
_chemical_name_systematic
;
5-Methoxy-2-thiouracil
;
_space_group_IT_number 14
_symmetry_cell_setting monoclinic
_symmetry_space_group_name_Hall '-P 2ybc'
_symmetry_space_group_name_H-M 'P 1 21/c 1'
_atom_sites_solution_hydrogens geom
_atom_sites_solution_primary direct
_atom_sites_solution_secondary difmap
_audit_creation_method SHELXL97
_cell_angle_alpha 90.00
_cell_angle_beta 93.593(10)
_cell_angle_gamma 90.00
_cell_formula_units_Z 4
_cell_length_a 4.3141(6)
_cell_length_b 16.9101(18)
_cell_length_c 8.9965(12)
_cell_measurement_reflns_used 5816
_cell_measurement_temperature 173(2)
_cell_measurement_theta_max 26.00
_cell_measurement_theta_min 4.27
_cell_volume 655.02(14)
_computing_cell_refinement 'X-AREA (Stoe & Cie, 2001)'
_computing_data_collection 'X-AREA (Stoe & Cie, 2001)'
_computing_data_reduction 'X-AREA (Stoe & Cie, 2001)'
_computing_molecular_graphics
;
Mercury (Macrae <i>et al.</i>, 2008) and XP in SHELXTL-Plus (Sheldrick,
2008)
;
_computing_publication_material 'publCIF (Westrip, 2010)'
_computing_structure_refinement 'SHELXL97 (Sheldrick, 2008)'
_computing_structure_solution 'SHELXS97 (Sheldrick, 2008)'
_diffrn_ambient_temperature 173(2)
_diffrn_measured_fraction_theta_full 0.997
_diffrn_measured_fraction_theta_max 0.990
_diffrn_measurement_device_type 'Stoe IPDS II two-circle diffractometer'
_diffrn_measurement_method \w
_diffrn_radiation_monochromator 'Genix 3D multilayer optics'
_diffrn_radiation_source 'Genix 3D I\mS microfocus X-ray source'
_diffrn_radiation_type MoK\a
_diffrn_radiation_wavelength 0.71073
_diffrn_reflns_av_R_equivalents 0.0774
_diffrn_reflns_av_sigmaI/netI 0.0418
_diffrn_reflns_limit_h_max 5
_diffrn_reflns_limit_h_min -5
_diffrn_reflns_limit_k_max 20
_diffrn_reflns_limit_k_min -19
_diffrn_reflns_limit_l_max 9
_diffrn_reflns_limit_l_min -10
_diffrn_reflns_number 5186
_diffrn_reflns_theta_full 25.00
_diffrn_reflns_theta_max 25.64
_diffrn_reflns_theta_min 4.27
_diffrn_standards_number 0
_exptl_absorpt_coefficient_mu 0.426
_exptl_absorpt_correction_T_max 0.9749
_exptl_absorpt_correction_T_min 0.8758
_exptl_absorpt_correction_type multi-scan
_exptl_absorpt_process_details '(X-AREA; Stoe & Cie, 2001)'
_exptl_crystal_colour colourless
_exptl_crystal_density_diffrn 1.604
_exptl_crystal_density_method 'not measured'
_exptl_crystal_description plate
_exptl_crystal_F_000 328
_exptl_crystal_size_max 0.32
_exptl_crystal_size_mid 0.11
_exptl_crystal_size_min 0.06
_refine_diff_density_max 0.391
_refine_diff_density_min -0.218
_refine_ls_extinction_method none
_refine_ls_goodness_of_fit_ref 1.064
_refine_ls_hydrogen_treatment mixed
_refine_ls_matrix_type full
_refine_ls_number_parameters 98
_refine_ls_number_reflns 1228
_refine_ls_number_restraints 2
_refine_ls_restrained_S_all 1.064
_refine_ls_R_factor_all 0.0500
_refine_ls_R_factor_gt 0.0430
_refine_ls_shift/su_max 0.026
_refine_ls_shift/su_mean 0.002
_refine_ls_structure_factor_coef Fsqd
_refine_ls_weighting_details 'calc w = 1/[\s^2^(Fo^2^)+(0.0610P)^2^+0.3198P] where P=(Fo^2^+2Fc^2^)/3'
_refine_ls_weighting_scheme calc
_refine_ls_wR_factor_gt 0.1082
_refine_ls_wR_factor_ref 0.1119
_reflns_number_gt 1072
_reflns_number_total 1228
_reflns_threshold_expression I>2\s(I)
_cod_data_source_file eg3147sup1.cif
_cod_data_source_block II
_cod_original_sg_symbol_H-M 'P 21/c'
_cod_database_code 2019373

loop_
_symmetry_equiv_pos_as_xyz
'x, y, z'
'-x, y+1/2, -z+1/2'
'-x, -y, -z'
'x, -y-1/2, z-1/2'

loop_
_atom_site_type_symbol
_atom_site_label
_atom_site_fract_x
_atom_site_fract_y
_atom_site_fract_z
_atom_site_U_iso_or_equiv
_atom_site_adp_type
_atom_site_calc_flag
_atom_site_refinement_flags
_atom_site_occupancy
_atom_site_symmetry_multiplicity
N N1A 0.7438(4) 0.69293(11) 0.6715(2) 0.0234(4) Uani d D 1 1
H H1A 0.873(6) 0.6937(17) 0.749(3) 0.028 Uiso d D 1 1
C C2A 0.6591(5) 0.62132(13) 0.6188(3) 0.0232(5) Uani d . 1 1
S S21A 0.81851(13) 0.53700(3) 0.68480(7) 0.0281(2) Uani d . 1 1
N N3A 0.4334(4) 0.62184(11) 0.5068(2) 0.0232(4) Uani d D 1 1
H H3A 0.379(6) 0.5762(12) 0.470(3) 0.028 Uiso d D 1 1
C C4A 0.2857(5) 0.68713(13) 0.4440(3) 0.0229(5) Uani d . 1 1
O O41A 0.0816(4) 0.68022(10) 0.34415(19) 0.0290(4) Uani d . 1 1
C C5A 0.3928(5) 0.76207(14) 0.5064(3) 0.0233(5) Uani d . 1 1
O O51A 0.2461(4) 0.82563(9) 0.44278(19) 0.0272(4) Uani d . 1 1
C C52A 0.3363(7) 0.90080(15) 0.5061(3) 0.0344(6) Uani d . 1 1
H H52A 0.2944 0.9015 0.6119 0.052 Uiso calc R 1 1
H H52B 0.2174 0.9430 0.4540 0.052 Uiso calc R 1 1
H H52C 0.5585 0.9093 0.4956 0.052 Uiso calc R 1 1
C C6A 0.6145(5) 0.76281(14) 0.6169(3) 0.0240(5) Uani d . 1 1
H H6A 0.6842 0.8118 0.6584 0.029 Uiso calc R 1 1

loop_
_atom_site_aniso_label
_atom_site_aniso_U_11
_atom_site_aniso_U_22
_atom_site_aniso_U_33
_atom_site_aniso_U_12
_atom_site_aniso_U_13
_atom_site_aniso_U_23
N1A 0.0205(10) 0.0279(10) 0.0210(10) -0.0007(7) -0.0042(8) -0.0001(7)
C2A 0.0191(11) 0.0287(12) 0.0220(12) -0.0027(8) 0.0026(9) 0.0019(9)
S21A 0.0287(3) 0.0263(3) 0.0280(4) 0.0008(2) -0.0079(2) 0.0015(2)
N3A 0.0229(10) 0.0238(10) 0.0223(10) -0.0029(7) -0.0040(7) -0.0003(7)
C4A 0.0204(11) 0.0271(11) 0.0211(12) -0.0002(8) 0.0017(9) 0.0005(9)
O41A 0.0288(9) 0.0305(9) 0.0260(9) 0.0001(7) -0.0112(7) -0.0007(7)
C5A 0.0211(11) 0.0270(12) 0.0219(11) -0.0005(8) 0.0015(9) 0.0008(9)
O51A 0.0287(9) 0.0234(8) 0.0283(9) 0.0014(6) -0.0085(7) -0.0004(7)
C52A 0.0417(15) 0.0242(12) 0.0360(15) -0.0001(10) -0.0071(12) -0.0019(10)
C6A 0.0221(11) 0.0259(11) 0.0239(11) -0.0016(8) 0.0002(9) -0.0015(9)

loop_
_atom_type_symbol
_atom_type_description
_atom_type_scat_dispersion_real
_atom_type_scat_dispersion_imag
_atom_type_scat_source
C C 0.0033 0.0016 'International Tables Vol C Tables 4.2.6.8 and 6.1.1.4'
H H 0.0000 0.0000 'International Tables Vol C Tables 4.2.6.8 and 6.1.1.4'
N N 0.0061 0.0033 'International Tables Vol C Tables 4.2.6.8 and 6.1.1.4'
O O 0.0106 0.0060 'International Tables Vol C Tables 4.2.6.8 and 6.1.1.4'
S S 0.1246 0.1234 'International Tables Vol C Tables 4.2.6.8 and 6.1.1.4'

loop_
_geom_angle_atom_site_label_1
_geom_angle_atom_site_label_2
_geom_angle_atom_site_label_3
_geom_angle
C2A N1A C6A 123.4(2)
C2A N1A H1A 116.5(19)
C6A N1A H1A 119.9(19)
N1A C2A N3A 115.0(2)
N1A C2A S21A 123.09(18)
N3A C2A S21A 121.87(17)
C2A N3A C4A 127.0(2)
C2A N3A H3A 116.4(19)
C4A N3A H3A 117(2)
O41A C4A N3A 121.2(2)
O41A C4A C5A 124.4(2)
N3A C4A C5A 114.4(2)
C6A C5A O51A 126.9(2)
C6A C5A C4A 119.5(2)
O51A C5A C4A 113.59(19)
C5A O51A C52A 115.23(18)
O51A C52A H52A 109.5
O51A C52A H52B 109.5
H52A C52A H52B 109.5
O51A C52A H52C 109.5
H52A C52A H52C 109.5
H52B C52A H52C 109.5
C5A C6A N1A 120.7(2)
C5A C6A H6A 119.7
N1A C6A H6A 119.7

loop_
_geom_bond_atom_site_label_1
_geom_bond_atom_site_label_2
_geom_bond_distance
N1A C2A 1.343(3)
N1A C6A 1.384(3)
N1A H1A 0.862(18)
C2A N3A 1.357(3)
C2A S21A 1.675(2)
N3A C4A 1.378(3)
N3A H3A 0.867(17)
C4A O41A 1.223(3)
C4A C5A 1.450(3)
C5A C6A 1.336(3)
C5A O51A 1.356(3)
O51A C52A 1.437(3)
C52A H52A 0.9800
C52A H52B 0.9800
C52A H52C 0.9800
C6A H6A 0.9500

loop_
_geom_hbond_atom_site_label_D
_geom_hbond_atom_site_label_H
_geom_hbond_atom_site_label_A
_geom_hbond_site_symmetry_A
_geom_hbond_distance_DH
_geom_hbond_distance_HA
_geom_hbond_distance_DA
_geom_hbond_angle_DHA
N1A H1A O51A 4_676 0.862(18) 2.323(18) 3.176(3) 170(3)
N1A H1A O41A 4_676 0.862(18) 2.45(3) 2.975(3) 120(2)
N3A H3A S21A 3_666 0.867(17) 2.485(19) 3.337(2) 167(3)

loop_
_geom_torsion_atom_site_label_1
_geom_torsion_atom_site_label_2
_geom_torsion_atom_site_label_3
_geom_torsion_atom_site_label_4
_geom_torsion
C6A N1A C2A N3A -0.2(3)
C6A N1A C2A S21A 179.57(17)
N1A C2A N3A C4A -0.3(3)
S21A C2A N3A C4A 179.89(18)
C2A N3A C4A O41A -179.1(2)
C2A N3A C4A C5A 0.8(3)
O41A C4A C5A C6A 179.1(2)
N3A C4A C5A C6A -0.8(3)
O41A C4A C5A O51A -0.4(3)
N3A C4A C5A O51A 179.68(19)
C6A C5A O51A C52A -2.1(3)
C4A C5A O51A C52A 177.4(2)
O51A C5A C6A N1A 179.8(2)
C4A C5A C6A N1A 0.4(3)
C2A N1A C6A C5A 0.2(3)
